data_4331124
loop_
_publ_author_name
'Salvador B. Mu\~noz'
'Wallace K. Foster'
'Hsiu-Jung Lin'
'Charles G. Margarit'
'Diane A. Dickie'
'Jeremy M. Smith'

_publ_contact_author_address
;Department of Chemistry and Biochemistry
New Mexico State University
Las Cruces, NM, 88003
USA
;
_publ_contact_author_email jesmith@nmsu.edu
_publ_contact_author_name 'Smith, Jeremy M.'
_publ_section_title
;
 Tris(carbene)borate Ligands Featuring Imidazole-2-ylidene,
 Benzimidazol-2-ylidene, and 1,3,4-Triazol-2-ylidene Donors. Evaluation of
 Donor Properties in Four-Coordinate {NiNO}10 Complexes
;
_journal_name_full 'Inorganic Chemistry'
_journal_page_first 12660
_journal_page_last 12668
_journal_paper_doi 10.1021/ic301204b
_journal_volume 51
_journal_year 2012
_chemical_formula_sum 'C112 H160 B3 N21 Ni3 O4'
_chemical_formula_weight 2073.17
_space_group_IT_number 14
_symmetry_cell_setting monoclinic
_symmetry_space_group_name_Hall '-P 2ybc'
_symmetry_space_group_name_H-M 'P 1 21/c 1'
_atom_sites_solution_hydrogens geom
_atom_sites_solution_primary direct
_atom_sites_solution_secondary difmap
_audit_creation_method SHELXL-97
_cell_angle_alpha 90.00
_cell_angle_beta 99.762(13)
_cell_angle_gamma 90.00
_cell_formula_units_Z 4
_cell_length_a 26.345(6)
_cell_length_b 37.425(7)
_cell_length_c 11.4322(19)
_cell_measurement_reflns_used 996
_cell_measurement_temperature 173(2)
_cell_measurement_theta_max 18.28
_cell_measurement_theta_min 3.54
_cell_volume 11109(4)
_computing_cell_refinement 'Bruker SAINT'
_computing_data_collection 'Bruker APEX2'
_computing_data_reduction 'Bruker SAINT'
_computing_molecular_graphics 'Bruker SHELXTL'
_computing_publication_material 'Bruker SHELXTL'
_computing_structure_refinement 'SHELXL-97 (Sheldrick, 2008)'
_computing_structure_solution 'SHELXS-97 (Sheldrick, 2008)'
_diffrn_ambient_temperature 173(2)
_diffrn_measured_fraction_theta_full 1.000
_diffrn_measured_fraction_theta_max 1.000
_diffrn_measurement_device_type 'Bruker APEX-II CCD'
_diffrn_measurement_method '\f and \w scans'
_diffrn_radiation_monochromator graphite
_diffrn_radiation_source 'fine-focus sealed tube'
_diffrn_radiation_type MoK\a
_diffrn_radiation_wavelength 0.71073
_diffrn_reflns_av_R_equivalents 0.4876
_diffrn_reflns_av_sigmaI/netI 0.4313
_diffrn_reflns_limit_h_max 32
_diffrn_reflns_limit_h_min -32
_diffrn_reflns_limit_k_max 46
_diffrn_reflns_limit_k_min -46
_diffrn_reflns_limit_l_max 14
_diffrn_reflns_limit_l_min -14
_diffrn_reflns_number 111284
_diffrn_reflns_theta_full 26.37
_diffrn_reflns_theta_max 26.37
_diffrn_reflns_theta_min 0.78
_exptl_absorpt_coefficient_mu 0.564
_exptl_absorpt_correction_T_max 0.9563
_exptl_absorpt_correction_T_min 0.8076
_exptl_absorpt_correction_type multi-scan
_exptl_absorpt_process_details 'Bruker, SADABS'
_exptl_crystal_colour red
_exptl_crystal_density_diffrn 1.240
_exptl_crystal_description needle
_exptl_crystal_F_000 4440
_exptl_crystal_size_max 0.40
_exptl_crystal_size_mid 0.16
_exptl_crystal_size_min 0.08
_refine_diff_density_max 0.721
_refine_diff_density_min -1.448
_refine_diff_density_rms 0.225
_refine_ls_extinction_method none
_refine_ls_goodness_of_fit_ref 0.958
_refine_ls_hydrogen_treatment constr
_refine_ls_matrix_type full
_refine_ls_number_parameters 1342
_refine_ls_number_reflns 22708
_refine_ls_number_restraints 192
_refine_ls_restrained_S_all 0.954
_refine_ls_R_factor_all 0.3409
_refine_ls_R_factor_gt 0.1126
_refine_ls_shift/su_max 0.001
_refine_ls_shift/su_mean 0.000
_refine_ls_structure_factor_coef Fsqd
_refine_ls_weighting_details 'calc w=1/[\s^2^(Fo^2^)+(0.1656P)^2^+0.0000P] where P=(Fo^2^+2Fc^2^)/3'
_refine_ls_weighting_scheme calc
_refine_ls_wR_factor_gt 0.2475
_refine_ls_wR_factor_ref 0.3866
_reflns_number_gt 6775
_reflns_number_total 22708
_reflns_threshold_expression >2sigma(I)
_cod_data_source_file ic301204b_si_001_4.cif
_cod_data_source_block mar15p1
_cod_depositor_comments
;
The following automatic conversions were performed:

data name '_iucr_refine_instruction_details' was replaced with
'_iucr_refine_instructions_details' as specified in the replacement
file 'data/replacement-values/replacement_tags.lst'.

Automatic conversion script
Id: cif_correct_tags 9268 2022-04-12 08:56:07Z antanas 
;
_cod_database_code 4331124

loop_
_symmetry_equiv_pos_as_xyz
'x, y, z'
'-x, y+1/2, -z+1/2'
'-x, -y, -z'
'x, -y-1/2, z-1/2'

loop_
_atom_site_label
_atom_site_type_symbol
_atom_site_fract_x
_atom_site_fract_y
_atom_site_fract_z
_atom_site_U_iso_or_equiv
_atom_site_adp_type
_atom_site_occupancy
_atom_site_symmetry_multiplicity
_atom_site_calc_flag
_atom_site_refinement_flags
_atom_site_disorder_assembly
_atom_site_disorder_group
Ni1 Ni 0.23299(6) 0.98669(4) 0.36063(13) 0.0266(4) Uani 1 1 d . . .
Ni2 Ni 0.21387(6) 0.83266(4) 0.83752(12) 0.0233(4) Uani 1 1 d . . .
Ni3 Ni 0.25365(6) 1.15886(4) 0.86829(14) 0.0335(4) Uani 1 1 d . . .
B1 B 0.1620(6) 0.9719(3) 0.1165(11) 0.028(3) Uani 1 1 d . . .
B2 B 0.1468(5) 0.8537(3) 0.5957(11) 0.024(3) Uani 1 1 d . . .
B3 B 0.1877(6) 1.1845(4) 0.6313(12) 0.030(3) Uani 1 1 d . . .
N1 N 0.1969(4) 0.9388(2) 0.1632(8) 0.025(2) Uani 1 1 d . . .
N2 N 0.2500(4) 0.9085(3) 0.2913(9) 0.033(3) Uani 1 1 d . . .
N3 N 0.1997(4) 1.0042(2) 0.1166(8) 0.028(2) Uani 1 1 d . . .
N4 N 0.2588(4) 1.0423(2) 0.1854(8) 0.029(2) Uani 1 1 d . . .
N5 N 0.1313(4) 0.9790(2) 0.2234(8) 0.028(2) Uani 1 1 d . . .
N6 N 0.1216(4) 0.9884(2) 0.4061(8) 0.024(2) Uani 1 1 d . . .
N7 N 0.2743(4) 0.9932(3) 0.4835(9) 0.035(3) Uani 1 1 d . . .
N8 N 0.1784(3) 0.8180(2) 0.5921(7) 0.024(2) Uani 1 1 d . . .
N9 N 0.2282(4) 0.7735(2) 0.6586(8) 0.027(2) Uani 1 1 d . . .
N10 N 0.1897(3) 0.8824(2) 0.6428(7) 0.021(2) Uani 1 1 d . . .
N11 N 0.2472(3) 0.9076(2) 0.7750(7) 0.021(2) Uani 1 1 d . C .
N12 N 0.1150(4) 0.8503(2) 0.6998(7) 0.023(2) Uani 1 1 d . . .
N13 N 0.1027(4) 0.8420(2) 0.8794(8) 0.024(2) Uani 1 1 d . . .
N14 N 0.2525(4) 0.8238(2) 0.9615(8) 0.023(2) Uani 1 1 d . . .
N15 N 0.1554(4) 1.1821(2) 0.7354(9) 0.032(3) Uani 1 1 d . . .
N16 N 0.1451(4) 1.1749(2) 0.9168(8) 0.026(2) Uani 1 1 d . . .
N17 N 0.2132(4) 1.1466(2) 0.6245(8) 0.025(2) Uani 1 1 d . . .
N18 N 0.2566(4) 1.0988(3) 0.6845(9) 0.032(2) Uani 1 1 d . . .
N19 N 0.2321(4) 1.2117(2) 0.6786(9) 0.030(2) Uani 1 1 d . . .
N20 N 0.2958(4) 1.2315(3) 0.8044(9) 0.040(3) Uani 1 1 d . . .
N21 N 0.2906(4) 1.1465(3) 0.9951(10) 0.049(3) Uani 1 1 d . . .
O1 O 0.3071(5) 0.9959(3) 0.5668(10) 0.081(4) Uani 1 1 d . . .
O2 O 0.2851(4) 0.8186(3) 1.0462(8) 0.059(3) Uani 1 1 d . . .
O3 O 0.3179(6) 1.1381(4) 1.0827(11) 0.123(6) Uani 1 1 d . . .
O4 O 0.3878(8) 0.3244(6) 0.884(2) 0.183(10) Uani 1 1 d . . .
C1 C 0.2291(4) 0.9413(3) 0.2702(10) 0.026(3) Uani 1 1 d . . .
C2 C 0.1988(5) 0.9038(3) 0.1206(11) 0.034(3) Uani 1 1 d . . .
H2 H 0.1799 0.8948 0.0483 0.041 Uiso 1 1 calc R . .
C3 C 0.2323(5) 0.8848(3) 0.2007(11) 0.034(3) Uani 1 1 d . . .
H3 H 0.2417 0.8605 0.1956 0.040 Uiso 1 1 calc R . .
C4 C 0.2865(5) 0.8977(4) 0.4002(11) 0.046(4) Uani 1 1 d . . .
H4A H 0.2730 0.8759 0.4338 0.055 Uiso 1 1 calc R . .
H4B H 0.2881 0.9169 0.4601 0.055 Uiso 1 1 calc R . .
C5 C 0.3410(6) 0.8901(5) 0.3762(14) 0.069(5) Uani 1 1 d . . .
H5 H 0.3378 0.8741 0.3052 0.083 Uiso 1 1 calc R . .
C6 C 0.3687(7) 0.8697(7) 0.480(2) 0.138(10) Uani 1 1 d . . .
H6A H 0.3516 0.8465 0.4885 0.165 Uiso 1 1 calc R . .
H6B H 0.3695 0.8835 0.5545 0.165 Uiso 1 1 calc R . .
C7 C 0.4283(10) 0.8634(8) 0.453(2) 0.183(14) Uani 1 1 d . . .
H7A H 0.4494 0.8511 0.5206 0.220 Uiso 1 1 calc R . .
H7B H 0.4271 0.8482 0.3814 0.220 Uiso 1 1 calc R . .
C8 C 0.4513(8) 0.8977(7) 0.433(2) 0.172(15) Uani 1 1 d . . .
H8A H 0.4497 0.9139 0.5006 0.207 Uiso 1 1 calc R . .
H8B H 0.4878 0.8945 0.4249 0.207 Uiso 1 1 calc R . .
C9 C 0.4232(7) 0.9120(8) 0.328(2) 0.171(14) Uani 1 1 d . . .
H9A H 0.4202 0.8939 0.2641 0.205 Uiso 1 1 calc R . .
H9B H 0.4415 0.9331 0.3035 0.205 Uiso 1 1 calc R . .
C10 C 0.3688(8) 0.9230(5) 0.3494(18) 0.098(6) Uani 1 1 d . . .
H10A H 0.3716 0.9400 0.4167 0.117 Uiso 1 1 calc R . .
H10B H 0.3498 0.9349 0.2778 0.117 Uiso 1 1 calc R . .
C11 C 0.2338(4) 1.0139(3) 0.2166(10) 0.024(3) Uani 1 1 d . . .
C12 C 0.2052(5) 1.0272(3) 0.0248(10) 0.028(3) Uani 1 1 d . . .
H12 H 0.1866 1.0263 -0.0540 0.034 Uiso 1 1 calc R . .
C13 C 0.2416(5) 1.0508(3) 0.0674(11) 0.035(3) Uani 1 1 d . . .
H13 H 0.2535 1.0699 0.0247 0.042 Uiso 1 1 calc R . .
C14 C 0.3008(5) 1.0603(3) 0.2632(10) 0.036(3) Uani 1 1 d . . .
H14A H 0.2906 1.0646 0.3414 0.044 Uiso 1 1 calc R . .
H14B H 0.3073 1.0837 0.2286 0.044 Uiso 1 1 calc R . .
C15 C 0.3502(5) 1.0382(4) 0.2801(12) 0.044(3) Uani 1 1 d . . .
H15 H 0.3409 1.0132 0.2992 0.053 Uiso 1 1 calc R . .
C16 C 0.3729(6) 1.0367(4) 0.1717(14) 0.071(5) Uani 1 1 d . . .
H16A H 0.3793 1.0613 0.1460 0.085 Uiso 1 1 calc R . .
H16B H 0.3482 1.0252 0.1077 0.085 Uiso 1 1 calc R . .
C17 C 0.4238(7) 1.0156(5) 0.1904(15) 0.079(5) Uani 1 1 d . . .
H17A H 0.4165 0.9901 0.2034 0.095 Uiso 1 1 calc R . .
H17B H 0.4395 1.0173 0.1178 0.095 Uiso 1 1 calc R . .
C18 C 0.4620(7) 1.0293(5) 0.2953(18) 0.094(6) Uani 1 1 d . . .
H18A H 0.4723 1.0540 0.2783 0.113 Uiso 1 1 calc R . .
H18B H 0.4932 1.0142 0.3058 0.113 Uiso 1 1 calc R . .
C19 C 0.4398(7) 1.0294(5) 0.4106(15) 0.084(6) Uani 1 1 d . . .
H19A H 0.4644 1.0404 0.4756 0.101 Uiso 1 1 calc R . .
H19B H 0.4325 1.0047 0.4339 0.101 Uiso 1 1 calc R . .
C20 C 0.3881(6) 1.0519(5) 0.3845(14) 0.075(5) Uani 1 1 d . . .
H20A H 0.3715 1.0517 0.4560 0.090 Uiso 1 1 calc R . .
H20B H 0.3968 1.0770 0.3690 0.090 Uiso 1 1 calc R . .
C21 C 0.1570(5) 0.9881(3) 0.3315(10) 0.029(3) Uani 1 1 d . . .
C22 C 0.0799(5) 0.9728(3) 0.2316(10) 0.030(3) Uani 1 1 d . . .
H22 H 0.0537 0.9657 0.1682 0.036 Uiso 1 1 calc R . .
C23 C 0.0735(5) 0.9787(3) 0.3434(11) 0.033(3) Uani 1 1 d . . .
H23 H 0.0423 0.9766 0.3741 0.040 Uiso 1 1 calc R . .
C24 C 0.1322(5) 0.9969(3) 0.5316(10) 0.028(3) Uani 1 1 d . . .
H24A H 0.1691 0.9923 0.5614 0.034 Uiso 1 1 calc R . .
H24B H 0.1121 0.9804 0.5738 0.034 Uiso 1 1 calc R . .
C25 C 0.1199(5) 1.0350(3) 0.5631(9) 0.028(3) Uani 1 1 d . . .
H25 H 0.1387 1.0516 0.5169 0.033 Uiso 1 1 calc R . .
C26 C 0.1395(5) 1.0411(3) 0.6954(10) 0.033(3) Uani 1 1 d . . .
H26A H 0.1772 1.0370 0.7120 0.039 Uiso 1 1 calc R . .
H26B H 0.1232 1.0235 0.7420 0.039 Uiso 1 1 calc R . .
C27 C 0.1279(5) 1.0790(3) 0.7353(11) 0.037(3) Uani 1 1 d . . .
H27A H 0.1469 1.0967 0.6948 0.045 Uiso 1 1 calc R . .
H27B H 0.1396 1.0814 0.8219 0.045 Uiso 1 1 calc R . .
C28 C 0.0697(5) 1.0867(3) 0.7056(12) 0.045(4) Uani 1 1 d . . .
H28A H 0.0510 1.0707 0.7525 0.054 Uiso 1 1 calc R . .
H28B H 0.0630 1.1117 0.7270 0.054 Uiso 1 1 calc R . .
C29 C 0.0507(5) 1.0810(3) 0.5759(11) 0.041(3) Uani 1 1 d . . .
H29A H 0.0670 1.0988 0.5301 0.049 Uiso 1 1 calc R . .
H29B H 0.0130 1.0852 0.5593 0.049 Uiso 1 1 calc R . .
C30 C 0.0618(5) 1.0437(3) 0.5333(11) 0.037(3) Uani 1 1 d . . .
H30A H 0.0502 1.0421 0.4464 0.044 Uiso 1 1 calc R . .
H30B H 0.0421 1.0259 0.5716 0.044 Uiso 1 1 calc R . .
C31 C 0.1253(4) 0.9670(3) -0.0070(10) 0.026(3) Uani 1 1 d . . .
C32 C 0.1398(5) 0.9474(3) -0.0990(10) 0.032(3) Uani 1 1 d . . .
H32 H 0.1732 0.9371 -0.0876 0.038 Uiso 1 1 calc R . .
C33 C 0.1081(5) 0.9421(3) -0.2052(11) 0.040(3) Uani 1 1 d . . .
H33 H 0.1187 0.9270 -0.2633 0.048 Uiso 1 1 calc R . .
C34 C 0.0606(6) 0.9587(3) -0.2280(12) 0.045(4) Uani 1 1 d . . .
H34 H 0.0381 0.9550 -0.3012 0.054 Uiso 1 1 calc R . .
C35 C 0.0467(5) 0.9808(3) -0.1417(11) 0.039(3) Uani 1 1 d . . .
H35 H 0.0144 0.9927 -0.1567 0.046 Uiso 1 1 calc R . .
C36 C 0.0784(5) 0.9857(3) -0.0353(11) 0.036(3) Uani 1 1 d . . .
H36 H 0.0687 1.0021 0.0205 0.044 Uiso 1 1 calc R . .
C37 C 0.327(2) 0.3266(14) 1.005(4) 0.065(12) Uani 0.49(3) 1 d PDU A -1
H37A H 0.3008 0.3428 1.0280 0.097 Uiso 0.49(3) 1 calc PR A -1
H37B H 0.3523 0.3207 1.0747 0.097 Uiso 0.49(3) 1 calc PR A -1
H37C H 0.3098 0.3047 0.9712 0.097 Uiso 0.49(3) 1 calc PR A -1
C38 C 0.352(2) 0.3444(13) 0.915(5) 0.091(12) Uani 0.49(3) 1 d PDU A -1
H38A H 0.3266 0.3500 0.8437 0.109 Uiso 0.49(3) 1 calc PR A -1
H38B H 0.3679 0.3671 0.9474 0.109 Uiso 0.49(3) 1 calc PR A -1
C39 C 0.422(2) 0.3386(18) 0.868(6) 0.133(16) Uani 0.49(3) 1 d PDU A -1
H39A H 0.4384 0.3482 0.9459 0.160 Uiso 0.49(3) 1 calc PR A -1
H39B H 0.4091 0.3595 0.8187 0.160 Uiso 0.49(3) 1 calc PR A -1
C40 C 0.4637(17) 0.3229(14) 0.813(5) 0.102(15) Uani 0.49(3) 1 d PDU A -1
H40A H 0.4912 0.3406 0.8138 0.153 Uiso 0.49(3) 1 calc PR A -1
H40B H 0.4502 0.3159 0.7314 0.153 Uiso 0.49(3) 1 calc PR A -1
H40C H 0.4775 0.3018 0.8586 0.153 Uiso 0.49(3) 1 calc PR A -1
C37A C 0.3172(14) 0.3361(16) 0.955(5) 0.081(14) Uani 0.51(3) 1 d PDU A -2
H37D H 0.3038 0.3440 1.0255 0.122 Uiso 0.51(3) 1 calc PR A -2
H37E H 0.3042 0.3121 0.9324 0.122 Uiso 0.51(3) 1 calc PR A -2
H37F H 0.3058 0.3527 0.8893 0.122 Uiso 0.51(3) 1 calc PR A -2
C38A C 0.3743(13) 0.3354(14) 0.981(4) 0.081(11) Uani 0.51(3) 1 d PDU A -2
H38C H 0.3882 0.3595 1.0019 0.098 Uiso 0.51(3) 1 calc PR A -2
H38D H 0.3866 0.3189 1.0473 0.098 Uiso 0.51(3) 1 calc PR A -2
C39A C 0.454(2) 0.3235(15) 0.901(5) 0.132(15) Uani 0.51(3) 1 d PDU A -2
H39C H 0.4725 0.3346 0.9750 0.158 Uiso 0.51(3) 1 calc PR A -2
H39D H 0.4690 0.2997 0.8878 0.158 Uiso 0.51(3) 1 calc PR A -2
C40A C 0.448(2) 0.3474(14) 0.796(4) 0.139(17) Uani 0.51(3) 1 d PDU A -2
H40D H 0.4818 0.3524 0.7743 0.208 Uiso 0.51(3) 1 calc PR A -2
H40E H 0.4319 0.3698 0.8145 0.208 Uiso 0.51(3) 1 calc PR A -2
H40F H 0.4260 0.3357 0.7289 0.208 Uiso 0.51(3) 1 calc PR A -2
C41 C 0.2080(4) 0.8050(3) 0.6908(10) 0.025(3) Uani 1 1 d . . .
C42 C 0.1801(5) 0.7947(3) 0.4963(10) 0.029(3) Uani 1 1 d . . .
H42 H 0.1629 0.7978 0.4170 0.034 Uiso 1 1 calc R . .
C43 C 0.2104(5) 0.7674(3) 0.5379(10) 0.029(3) Uani 1 1 d . . .
H43 H 0.2185 0.7474 0.4934 0.034 Uiso 1 1 calc R . .
C44 C 0.2616(4) 0.7511(3) 0.7397(10) 0.027(3) Uani 1 1 d . B .
H44A H 0.2547 0.7258 0.7168 0.033 Uiso 1 1 calc R . .
H44B H 0.2533 0.7543 0.8203 0.033 Uiso 1 1 calc R . .
C45 C 0.3162(6) 0.7583(5) 0.7436(17) 0.079(5) Uani 1 1 d U . .
H45 H 0.3186 0.7508 0.6607 0.095 Uiso 1 1 calc R B .
C46 C 0.3503(17) 0.7290(10) 0.809(4) 0.077(9) Uani 0.575(17) 1 d PU B -1
H46A H 0.3354 0.7054 0.7833 0.093 Uiso 0.575(17) 1 calc PR B -1
H46B H 0.3497 0.7312 0.8954 0.093 Uiso 0.575(17) 1 calc PR B -1
C47 C 0.4078(11) 0.7301(9) 0.789(3) 0.093(8) Uani 0.575(17) 1 d PU B -1
H47A H 0.4286 0.7145 0.8490 0.112 Uiso 0.575(17) 1 calc PR B -1
H47B H 0.4095 0.7200 0.7099 0.112 Uiso 0.575(17) 1 calc PR B -1
C50 C 0.3377(11) 0.7905(8) 0.741(3) 0.077(7) Uani 0.575(17) 1 d PU B -1
H50A H 0.3382 0.8021 0.8195 0.092 Uiso 0.575(17) 1 calc PR B -1
H50B H 0.3158 0.8053 0.6810 0.092 Uiso 0.575(17) 1 calc PR B -1
C46A C 0.349(2) 0.7422(14) 0.853(5) 0.079(10) Uani 0.425(17) 1 d PU B -2
H46C H 0.3503 0.7161 0.8394 0.095 Uiso 0.425(17) 1 calc PR B -2
H46D H 0.3299 0.7457 0.9198 0.095 Uiso 0.425(17) 1 calc PR B -2
C47A C 0.4051(14) 0.7560(12) 0.892(4) 0.087(9) Uani 0.425(17) 1 d PU B -2
H47C H 0.4044 0.7776 0.9422 0.104 Uiso 0.425(17) 1 calc PR B -2
H47D H 0.4253 0.7374 0.9419 0.104 Uiso 0.425(17) 1 calc PR B -2
C50A C 0.3398(13) 0.7704(11) 0.653(4) 0.063(7) Uani 0.425(17) 1 d PU B -2
H50C H 0.3173 0.7879 0.6040 0.076 Uiso 0.425(17) 1 calc PR B -2
H50D H 0.3463 0.7502 0.6016 0.076 Uiso 0.425(17) 1 calc PR B -2
C48 C 0.4299(7) 0.7642(5) 0.7969(19) 0.098(6) Uani 1 1 d U . .
H48A H 0.4648 0.7630 0.7760 0.118 Uiso 1 1 calc R B .
H48B H 0.4331 0.7732 0.8793 0.118 Uiso 1 1 calc R . .
C49 C 0.3963(7) 0.7901(5) 0.7120(18) 0.098(6) Uani 1 1 d U B .
H49A H 0.3957 0.7824 0.6289 0.118 Uiso 1 1 calc R . .
H49B H 0.4111 0.8144 0.7213 0.118 Uiso 1 1 calc R . .
C51 C 0.2210(4) 0.8775(3) 0.7522(9) 0.018(2) Uani 1 1 d . . .
C52 C 0.1984(5) 0.9170(3) 0.6049(10) 0.027(3) Uani 1 1 d . . .
H52 H 0.1815 0.9280 0.5340 0.032 Uiso 1 1 calc R . .
C53 C 0.2357(5) 0.9323(3) 0.6885(10) 0.030(3) Uani 1 1 d . . .
H53 H 0.2503 0.9554 0.6859 0.036 Uiso 1 1 calc R . .
C54 C 0.2839(4) 0.9134(3) 0.8840(9) 0.028(3) Uani 1 1 d . . .
H54A H 0.2721 0.9004 0.9497 0.034 Uiso 1 1 calc R C .
H54B H 0.2847 0.9392 0.9037 0.034 Uiso 1 1 calc R . .
C55 C 0.3387(10) 0.9011(6) 0.874(2) 0.046(2) Uani 0.677(9) 1 d P C -1
H55 H 0.3359 0.8755 0.8493 0.055 Uiso 0.677(9) 1 calc PR C -1
C56 C 0.3746(7) 0.9022(6) 0.9937(16) 0.046(2) Uani 0.677(9) 1 d P C -1
H56A H 0.3763 0.9270 1.0236 0.055 Uiso 0.677(9) 1 calc PR C -1
H56B H 0.3596 0.8873 1.0508 0.055 Uiso 0.677(9) 1 calc PR C -1
C57 C 0.4280(8) 0.8895(6) 0.9903(17) 0.046(2) Uani 0.677(9) 1 d P C -1
H57A H 0.4273 0.8642 0.9649 0.055 Uiso 0.677(9) 1 calc PR C -1
H57B H 0.4491 0.8912 1.0705 0.055 Uiso 0.677(9) 1 calc PR C -1
C58 C 0.4521(8) 0.9129(6) 0.9020(17) 0.046(2) Uani 0.677(9) 1 d P C -1
H58A H 0.4539 0.9382 0.9279 0.055 Uiso 0.677(9) 1 calc PR C -1
H58B H 0.4874 0.9045 0.8973 0.055 Uiso 0.677(9) 1 calc PR C -1
C59 C 0.4181(7) 0.9093(6) 0.7840(16) 0.046(2) Uani 0.677(9) 1 d P C -1
H59A H 0.4186 0.8841 0.7575 0.055 Uiso 0.677(9) 1 calc PR C -1
H59B H 0.4320 0.9242 0.7254 0.055 Uiso 0.677(9) 1 calc PR C -1
C60 C 0.3633(7) 0.9201(6) 0.7863(16) 0.046(2) Uani 0.677(9) 1 d P C -1
H60A H 0.3626 0.9460 0.8027 0.055 Uiso 0.677(9) 1 calc PR C -1
H60B H 0.3428 0.9160 0.7066 0.055 Uiso 0.677(9) 1 calc PR C -1
C55A C 0.339(2) 0.9154(12) 0.866(5) 0.046(2) Uani 0.323(9) 1 d P C -2
H55A H 0.3404 0.9297 0.7924 0.055 Uiso 0.323(9) 1 calc PR C -2
C56A C 0.3581(17) 0.8825(12) 0.851(4) 0.046(2) Uani 0.323(9) 1 d P C -2
H56C H 0.3390 0.8724 0.7763 0.055 Uiso 0.323(9) 1 calc PR C -2
H56D H 0.3506 0.8672 0.9166 0.055 Uiso 0.323(9) 1 calc PR C -2
C57A C 0.4118(15) 0.8798(12) 0.847(3) 0.046(2) Uani 0.323(9) 1 d P C -2
H57C H 0.4184 0.8894 0.7705 0.055 Uiso 0.323(9) 1 calc PR C -2
H57D H 0.4218 0.8542 0.8512 0.055 Uiso 0.323(9) 1 calc PR C -2
C58A C 0.4462(18) 0.9003(13) 0.951(4) 0.046(2) Uani 0.323(9) 1 d P C -2
H58C H 0.4490 0.8860 1.0242 0.055 Uiso 0.323(9) 1 calc PR C -2
H58D H 0.4812 0.9031 0.9314 0.055 Uiso 0.323(9) 1 calc PR C -2
C59A C 0.4245(15) 0.9374(11) 0.972(3) 0.046(2) Uani 0.323(9) 1 d P C -2
H59C H 0.4446 0.9473 1.0462 0.055 Uiso 0.323(9) 1 calc PR C -2
H59D H 0.4298 0.9533 0.9064 0.055 Uiso 0.323(9) 1 calc PR C -2
C60A C 0.3694(15) 0.9381(12) 0.983(3) 0.046(2) Uani 0.323(9) 1 d P C -2
H60C H 0.3567 0.9630 0.9812 0.055 Uiso 0.323(9) 1 calc PR C -2
H60D H 0.3638 0.9267 1.0575 0.055 Uiso 0.323(9) 1 calc PR C -2
C61 C 0.1396(5) 0.8398(3) 0.8083(9) 0.025(3) Uani 1 1 d . . .
C62 C 0.0639(4) 0.8600(3) 0.7026(10) 0.026(3) Uani 1 1 d . . .
H62 H 0.0392 0.8684 0.6383 0.031 Uiso 1 1 calc R . .
C63 C 0.0571(5) 0.8548(3) 0.8170(10) 0.030(3) Uani 1 1 d . . .
H63 H 0.0264 0.8591 0.8479 0.036 Uiso 1 1 calc R . .
C64 C 0.1124(5) 0.8330(3) 1.0048(8) 0.027(3) Uani 1 1 d . . .
H64A H 0.0949 0.8507 1.0485 0.033 Uiso 1 1 calc R . .
H64B H 0.1499 0.8347 1.0345 0.033 Uiso 1 1 calc R . .
C65 C 0.0941(5) 0.7955(3) 1.0323(9) 0.029(3) Uani 1 1 d . . .
H65 H 0.1094 0.7780 0.9819 0.034 Uiso 1 1 calc R . .
C66 C 0.1153(5) 0.7870(3) 1.1633(10) 0.031(3) Uani 1 1 d . . .
H66A H 0.1535 0.7877 1.1762 0.038 Uiso 1 1 calc R . .
H66B H 0.1034 0.8054 1.2146 0.038 Uiso 1 1 calc R . .
C67 C 0.0978(5) 0.7505(3) 1.1981(10) 0.039(3) Uani 1 1 d . . .
H67A H 0.1098 0.7466 1.2840 0.047 Uiso 1 1 calc R . .
H67B H 0.1135 0.7318 1.1542 0.047 Uiso 1 1 calc R . .
C68 C 0.0390(5) 0.7472(3) 1.1707(12) 0.047(4) Uani 1 1 d . . .
H68A H 0.0290 0.7228 1.1911 0.056 Uiso 1 1 calc R . .
H68B H 0.0236 0.7643 1.2208 0.056 Uiso 1 1 calc R . .
C69 C 0.0176(5) 0.7546(3) 1.0400(11) 0.042(3) Uani 1 1 d . . .
H69A H 0.0298 0.7361 0.9897 0.050 Uiso 1 1 calc R . .
H69B H -0.0205 0.7537 1.0270 0.050 Uiso 1 1 calc R . .
C70 C 0.0352(4) 0.7912(3) 1.0054(10) 0.029(3) Uani 1 1 d . . .
H70A H 0.0192 0.8098 1.0491 0.035 Uiso 1 1 calc R . .
H70B H 0.0231 0.7950 0.9195 0.035 Uiso 1 1 calc R . .
C71 C 0.1123(4) 0.8602(3) 0.4665(9) 0.022(3) Uani 1 1 d . . .
C72 C 0.1253(5) 0.8807(3) 0.3758(10) 0.029(3) Uani 1 1 d . . .
H72 H 0.1575 0.8927 0.3869 0.034 Uiso 1 1 calc R . .
C73 C 0.0920(5) 0.8842(3) 0.2687(10) 0.035(3) Uani 1 1 d . . .
H73 H 0.1022 0.8984 0.2077 0.042 Uiso 1 1 calc R . .
C74 C 0.0450(5) 0.8678(3) 0.2482(10) 0.026(3) Uani 1 1 d . . .
H74 H 0.0221 0.8714 0.1756 0.031 Uiso 1 1 calc R . .
C75 C 0.0318(5) 0.8462(3) 0.3344(10) 0.034(3) Uani 1 1 d . . .
H75 H -0.0001 0.8339 0.3204 0.041 Uiso 1 1 calc R . .
C76 C 0.0640(4) 0.8422(3) 0.4407(10) 0.025(3) Uani 1 1 d . . .
H76 H 0.0539 0.8269 0.4991 0.030 Uiso 1 1 calc R . .
C81 C 0.1780(6) 1.1711(3) 0.8460(12) 0.049(4) Uani 1 1 d . . .
C82 C 0.1074(4) 1.1951(3) 0.7447(10) 0.026(3) Uani 1 1 d . . .
H82 H 0.0832 1.2055 0.6829 0.031 Uiso 1 1 calc R . .
C83 C 0.1015(5) 1.1905(3) 0.8555(12) 0.039(3) Uani 1 1 d . . .
H83 H 0.0719 1.1969 0.8878 0.046 Uiso 1 1 calc R . .
C84 C 0.1560(5) 1.1665(3) 1.0433(10) 0.033(3) Uani 1 1 d . . .
H84A H 0.1388 1.1843 1.0873 0.039 Uiso 1 1 calc R . .
H84B H 0.1935 1.1682 1.0717 0.039 Uiso 1 1 calc R . .
C85 C 0.1370(4) 1.1283(3) 1.0701(10) 0.031(3) Uani 1 1 d . . .
H85 H 0.1531 1.1109 1.0208 0.037 Uiso 1 1 calc R . .
C86 C 0.0786(5) 1.1242(3) 1.0376(11) 0.038(3) Uani 1 1 d . . .
H86A H 0.0681 1.1275 0.9510 0.046 Uiso 1 1 calc R . .
H86B H 0.0617 1.1430 1.0781 0.046 Uiso 1 1 calc R . .
C87 C 0.0603(5) 1.0875(3) 1.0729(12) 0.045(4) Uani 1 1 d . . .
H87A H 0.0223 1.0867 1.0546 0.054 Uiso 1 1 calc R . .
H87B H 0.0738 1.0689 1.0248 0.054 Uiso 1 1 calc R . .
C88 C 0.0776(6) 1.0793(3) 1.2029(12) 0.051(4) Uani 1 1 d . . .
H88A H 0.0668 1.0548 1.2201 0.061 Uiso 1 1 calc R . .
H88B H 0.0611 1.0962 1.2517 0.061 Uiso 1 1 calc R . .
C89 C 0.1367(6) 1.0825(3) 1.2352(11) 0.043(4) Uani 1 1 d . . .
H89A H 0.1473 1.0788 1.3216 0.052 Uiso 1 1 calc R . .
H89B H 0.1529 1.0636 1.1936 0.052 Uiso 1 1 calc R . .
C90 C 0.1556(5) 1.1186(3) 1.2014(10) 0.040(3) Uani 1 1 d . . .
H90A H 0.1937 1.1188 1.2175 0.048 Uiso 1 1 calc R . .
H90B H 0.1434 1.1371 1.2520 0.048 Uiso 1 1 calc R . .
C91 C 0.2426(4) 1.1314(3) 0.7202(10) 0.028(3) Uani 1 1 d . . .
C92 C 0.2101(4) 1.1220(3) 0.5297(11) 0.029(3) Uani 1 1 d . . .
H92 H 0.1921 1.1258 0.4515 0.034 Uiso 1 1 calc R . .
C93 C 0.2358(5) 1.0933(3) 0.5661(11) 0.036(3) Uani 1 1 d . . .
H93 H 0.2397 1.0726 0.5205 0.043 Uiso 1 1 calc R . .
C94 C 0.2865(5) 1.0732(3) 0.7676(11) 0.036(3) Uani 1 1 d . . .
H94A H 0.2681 1.0500 0.7620 0.043 Uiso 1 1 calc R . .
H94B H 0.2885 1.0822 0.8497 0.043 Uiso 1 1 calc R . .
C95 C 0.3402(5) 1.0673(3) 0.7430(11) 0.037(3) Uani 1 1 d . . .
H95 H 0.3372 1.0601 0.6578 0.045 Uiso 1 1 calc R . .
C96 C 0.3658(6) 1.0356(4) 0.8201(13) 0.053(4) Uani 1 1 d . . .
H96A H 0.3693 1.0420 0.9051 0.064 Uiso 1 1 calc R . .
H96B H 0.3433 1.0143 0.8060 0.064 Uiso 1 1 calc R . .
C97 C 0.4200(6) 1.0264(4) 0.7904(16) 0.075(5) Uani 1 1 d . . .
H97A H 0.4354 1.0064 0.8410 0.090 Uiso 1 1 calc R . .
H97B H 0.4166 1.0189 0.7064 0.090 Uiso 1 1 calc R . .
C98 C 0.4541(6) 1.0587(5) 0.8117(15) 0.074(5) Uani 1 1 d . . .
H98A H 0.4883 1.0530 0.7915 0.089 Uiso 1 1 calc R . .
H98B H 0.4589 1.0652 0.8967 0.089 Uiso 1 1 calc R . .
C99 C 0.4304(5) 1.0905(4) 0.7360(16) 0.069(5) Uani 1 1 d . . .
H99A H 0.4529 1.1117 0.7537 0.083 Uiso 1 1 calc R . .
H99B H 0.4281 1.0847 0.6508 0.083 Uiso 1 1 calc R . .
C100 C 0.3763(5) 1.0991(4) 0.7626(14) 0.056(4) Uani 1 1 d . . .
H10C H 0.3793 1.1071 0.8460 0.067 Uiso 1 1 calc R . .
H10D H 0.3614 1.1190 0.7109 0.067 Uiso 1 1 calc R . .
C101 C 0.2626(5) 1.2029(3) 0.7782(11) 0.030(3) Uani 1 1 d . . .
C102 C 0.2432(5) 1.2450(3) 0.6427(13) 0.040(3) Uani 1 1 d . . .
H102 H 0.2253 1.2573 0.5754 0.048 Uiso 1 1 calc R . .
C103 C 0.2830(6) 1.2574(3) 0.7174(12) 0.046(4) Uani 1 1 d . . .
H103 H 0.2996 1.2798 0.7126 0.056 Uiso 1 1 calc R . .
C104 C 0.3392(6) 1.2320(4) 0.9035(12) 0.048(4) Uani 1 1 d . . .
H10E H 0.3271 1.2234 0.9760 0.058 Uiso 1 1 calc R . .
H10F H 0.3510 1.2570 0.9179 0.058 Uiso 1 1 calc R . .
C105 C 0.3845(5) 1.2091(4) 0.8827(12) 0.049(4) Uani 1 1 d . . .
H105 H 0.3704 1.1849 0.8586 0.058 Uiso 1 1 calc R . .
C106 C 0.4246(6) 1.2040(4) 0.9989(13) 0.063(4) Uani 1 1 d . . .
H10G H 0.4387 1.2276 1.0276 0.075 Uiso 1 1 calc R . .
H10H H 0.4073 1.1935 1.0612 0.075 Uiso 1 1 calc R . .
C107 C 0.4684(6) 1.1797(5) 0.9771(15) 0.081(5) Uani 1 1 d . . .
H10I H 0.4549 1.1555 0.9554 0.097 Uiso 1 1 calc R . .
H10J H 0.4943 1.1778 1.0505 0.097 Uiso 1 1 calc R . .
C108 C 0.4943(7) 1.1952(5) 0.8749(17) 0.090(6) Uani 1 1 d . . .
H10K H 0.5098 1.2187 0.8993 0.108 Uiso 1 1 calc R . .
H10L H 0.5222 1.1790 0.8602 0.108 Uiso 1 1 calc R . .
C109 C 0.4548(6) 1.1997(4) 0.7584(15) 0.070(5) Uani 1 1 d . . .
H10M H 0.4718 1.2109 0.6968 0.083 Uiso 1 1 calc R . .
H10N H 0.4417 1.1760 0.7290 0.083 Uiso 1 1 calc R . .
C110 C 0.4099(6) 1.2230(4) 0.7815(13) 0.060(4) Uani 1 1 d . . .
H11A H 0.4226 1.2476 0.8005 0.073 Uiso 1 1 calc R . .
H11B H 0.3838 1.2242 0.7083 0.073 Uiso 1 1 calc R . .
C111 C 0.1523(5) 1.1938(3) 0.5059(11) 0.033(3) Uani 1 1 d . . .
C112 C 0.1039(5) 1.1800(3) 0.4765(11) 0.042(3) Uani 1 1 d . . .
H112 H 0.0911 1.1655 0.5331 0.050 Uiso 1 1 calc R . .
C113 C 0.0721(5) 1.1862(3) 0.3662(11) 0.037(3) Uani 1 1 d . . .
H113 H 0.0383 1.1764 0.3498 0.045 Uiso 1 1 calc R . .
C114 C 0.0914(5) 1.2073(3) 0.2799(11) 0.040(3) Uani 1 1 d . . .
H114 H 0.0708 1.2121 0.2050 0.048 Uiso 1 1 calc R . .
C115 C 0.1405(5) 1.2206(3) 0.3077(11) 0.038(3) Uani 1 1 d . . .
H115 H 0.1534 1.2354 0.2519 0.046 Uiso 1 1 calc R . .
C116 C 0.1710(5) 1.2132(3) 0.4126(12) 0.044(4) Uani 1 1 d . . .
H116 H 0.2057 1.2211 0.4252 0.053 Uiso 1 1 calc R . .

loop_
_atom_site_aniso_label
_atom_site_aniso_U_11
_atom_site_aniso_U_22
_atom_site_aniso_U_33
_atom_site_aniso_U_23
_atom_site_aniso_U_13
_atom_site_aniso_U_12
Ni1 0.0220(9) 0.0317(9) 0.0274(9) 0.0000(7) 0.0077(7) -0.0009(7)
Ni2 0.0237(10) 0.0262(8) 0.0206(8) 0.0016(7) 0.0059(7) 0.0022(7)
Ni3 0.0261(10) 0.0417(10) 0.0340(9) 0.0021(8) 0.0088(8) 0.0003(8)
B1 0.037(9) 0.021(7) 0.025(8) 0.005(6) 0.008(7) 0.004(6)
B2 0.012(7) 0.033(8) 0.028(8) 0.010(6) 0.005(6) -0.005(6)
B3 0.023(9) 0.036(8) 0.037(9) 0.002(7) 0.017(7) 0.003(7)
N1 0.020(6) 0.027(5) 0.028(6) -0.006(4) 0.006(5) 0.004(4)
N2 0.018(6) 0.032(6) 0.051(7) 0.004(5) 0.009(5) 0.006(5)
N3 0.027(6) 0.025(5) 0.035(6) 0.010(4) 0.016(5) 0.002(4)
N4 0.030(7) 0.031(6) 0.028(6) 0.003(5) 0.010(5) -0.008(5)
N5 0.029(6) 0.031(6) 0.027(6) 0.002(4) 0.013(5) 0.013(5)
N6 0.020(6) 0.026(5) 0.029(6) 0.004(4) 0.014(5) 0.006(4)
N7 0.045(7) 0.039(6) 0.020(6) 0.000(5) 0.004(5) -0.020(5)
N8 0.020(6) 0.036(6) 0.016(5) 0.004(4) 0.006(4) 0.005(4)
N9 0.029(6) 0.021(5) 0.034(6) 0.001(4) 0.015(5) 0.004(4)
N10 0.020(6) 0.027(5) 0.020(5) 0.003(4) 0.013(4) 0.002(4)
N11 0.020(6) 0.023(5) 0.020(5) 0.005(4) 0.001(4) 0.000(4)
N12 0.027(6) 0.025(5) 0.015(5) 0.001(4) 0.003(4) -0.003(4)
N13 0.025(6) 0.026(5) 0.024(5) -0.001(4) 0.013(5) 0.000(4)
N14 0.019(6) 0.030(6) 0.020(5) -0.002(4) 0.000(5) 0.010(4)
N15 0.035(7) 0.026(5) 0.042(7) 0.005(5) 0.025(5) 0.008(5)
N16 0.017(6) 0.029(5) 0.039(6) 0.002(5) 0.024(5) -0.003(4)
N17 0.024(6) 0.027(5) 0.025(6) 0.005(4) 0.006(5) -0.002(4)
N18 0.019(6) 0.039(6) 0.042(7) -0.005(5) 0.014(5) -0.001(5)
N19 0.030(7) 0.024(6) 0.037(6) 0.001(5) 0.007(5) -0.011(5)
N20 0.045(8) 0.036(6) 0.041(7) -0.018(5) 0.014(6) -0.004(6)
N21 0.038(8) 0.059(8) 0.045(7) 0.013(6) -0.007(6) -0.013(6)
O1 0.090(10) 0.087(8) 0.054(7) 0.005(6) -0.026(7) -0.045(7)
O2 0.055(7) 0.067(7) 0.046(6) 0.011(5) -0.018(6) 0.013(5)
O3 0.117(13) 0.155(13) 0.073(9) 0.055(9) -0.051(9) -0.043(10)
O4 0.100(16) 0.23(2) 0.26(2) -0.060(17) 0.129(17) -0.053(14)
C1 0.018(7) 0.024(6) 0.040(8) -0.009(6) 0.020(6) -0.007(5)
C2 0.031(8) 0.028(7) 0.044(8) -0.004(6) 0.007(7) -0.003(6)
C3 0.024(8) 0.032(7) 0.050(8) -0.006(7) 0.020(7) 0.001(6)
C4 0.041(9) 0.053(9) 0.041(8) 0.010(7) 0.004(7) 0.012(7)
C5 0.027(9) 0.125(15) 0.054(10) 0.018(10) 0.003(8) 0.029(10)
C6 0.038(13) 0.22(3) 0.15(2) 0.07(2) -0.003(13) 0.022(15)
C7 0.10(2) 0.27(4) 0.16(3) 0.06(3) -0.01(2) 0.12(2)
C8 0.047(14) 0.24(3) 0.21(3) 0.17(3) -0.026(16) -0.059(18)
C9 0.019(11) 0.31(4) 0.19(3) 0.17(3) 0.047(14) 0.028(16)
C10 0.085(17) 0.105(16) 0.099(16) 0.022(13) 0.003(13) 0.015(13)
C11 0.024(7) 0.022(6) 0.028(7) -0.004(5) 0.007(6) 0.005(5)
C12 0.032(8) 0.039(7) 0.015(6) 0.006(5) 0.007(6) -0.002(6)
C13 0.040(9) 0.031(7) 0.039(8) 0.000(6) 0.019(7) -0.004(6)
C14 0.042(9) 0.044(8) 0.023(7) -0.004(6) 0.007(6) -0.010(7)
C15 0.028(8) 0.051(9) 0.053(9) -0.006(7) 0.009(7) -0.004(7)
C16 0.058(12) 0.087(12) 0.072(12) -0.016(10) 0.022(10) 0.007(10)
C17 0.055(12) 0.110(14) 0.075(12) -0.025(11) 0.020(10) -0.003(11)
C18 0.045(12) 0.106(15) 0.138(19) -0.007(13) 0.034(13) 0.006(10)
C19 0.049(13) 0.114(15) 0.089(14) -0.011(12) 0.016(11) 0.001(11)
C20 0.051(12) 0.102(14) 0.074(12) -0.018(10) 0.021(10) -0.020(10)
C21 0.023(7) 0.038(7) 0.029(7) 0.005(6) 0.013(6) 0.013(6)
C22 0.026(8) 0.035(7) 0.027(7) 0.006(6) -0.001(6) 0.004(6)
C23 0.021(7) 0.031(7) 0.049(8) 0.007(6) 0.010(6) -0.006(5)
C24 0.026(7) 0.035(7) 0.028(7) 0.009(5) 0.015(6) 0.009(5)
C25 0.026(8) 0.035(7) 0.022(6) 0.003(5) 0.004(5) 0.012(5)
C26 0.031(8) 0.039(7) 0.032(7) 0.004(6) 0.014(6) 0.004(6)
C27 0.038(9) 0.041(8) 0.036(8) 0.005(6) 0.013(6) 0.003(6)
C28 0.040(9) 0.044(8) 0.052(9) -0.009(7) 0.007(7) 0.012(7)
C29 0.031(8) 0.037(7) 0.054(9) -0.003(7) 0.003(7) 0.013(6)
C30 0.023(8) 0.044(8) 0.040(8) -0.009(6) -0.003(6) 0.010(6)
C31 0.016(7) 0.024(6) 0.041(7) 0.006(6) 0.012(6) 0.008(5)
C32 0.025(8) 0.035(7) 0.036(8) 0.009(6) 0.008(6) 0.019(6)
C33 0.045(10) 0.038(8) 0.041(8) -0.001(6) 0.021(7) -0.004(7)
C34 0.055(11) 0.037(8) 0.045(9) -0.005(7) 0.012(8) -0.016(7)
C35 0.022(8) 0.049(8) 0.046(9) 0.009(7) 0.008(7) 0.011(6)
C36 0.036(8) 0.045(8) 0.031(7) 0.005(6) 0.017(7) -0.008(7)
C37 0.07(3) 0.05(3) 0.07(3) 0.00(2) 0.01(2) 0.01(2)
C38 0.06(2) 0.11(3) 0.12(3) 0.01(2) 0.05(2) 0.00(2)
C39 0.07(3) 0.17(4) 0.17(4) -0.04(3) 0.06(3) 0.02(2)
C40 0.06(2) 0.13(4) 0.12(3) -0.03(3) 0.04(2) 0.02(2)
C37A 0.056(19) 0.10(3) 0.10(4) 0.00(3) 0.03(3) 0.03(2)
C38A 0.053(19) 0.11(3) 0.09(3) 0.01(2) 0.02(2) 0.00(2)
C39A 0.06(3) 0.16(4) 0.18(4) -0.07(3) 0.04(3) -0.02(3)
C40A 0.09(4) 0.16(4) 0.16(4) -0.08(3) 0.01(3) -0.02(3)
C41 0.015(7) 0.029(7) 0.034(7) 0.000(6) 0.011(6) -0.002(5)
C42 0.031(8) 0.027(7) 0.033(7) -0.002(6) 0.019(6) 0.011(6)
C43 0.028(8) 0.035(7) 0.024(7) -0.005(6) 0.009(6) -0.004(6)
C44 0.015(7) 0.039(7) 0.031(7) 0.002(6) 0.011(5) 0.006(6)
C45 0.037(8) 0.091(11) 0.100(12) 0.049(9) -0.014(8) 0.006(7)
C46 0.032(11) 0.096(17) 0.09(2) 0.039(16) -0.012(16) 0.019(12)
C47 0.038(11) 0.114(14) 0.12(2) 0.025(16) -0.006(15) 0.021(11)
C50 0.043(10) 0.070(12) 0.108(19) 0.000(15) -0.014(13) 0.016(10)
C46A 0.024(12) 0.10(2) 0.11(2) 0.029(18) -0.020(13) 0.021(17)
C47A 0.025(13) 0.11(2) 0.118(18) 0.020(16) -0.013(11) 0.020(16)
C50A 0.026(12) 0.071(18) 0.094(17) -0.001(14) 0.010(10) 0.017(12)
C48 0.032(9) 0.130(13) 0.128(14) 0.008(12) -0.001(9) 0.009(8)
C49 0.047(9) 0.107(12) 0.132(14) 0.026(10) -0.009(9) -0.015(8)
C51 0.014(6) 0.021(6) 0.020(6) -0.002(5) 0.008(5) 0.005(5)
C52 0.025(7) 0.026(7) 0.034(7) 0.009(6) 0.016(6) 0.003(5)
C53 0.032(8) 0.023(6) 0.036(7) 0.004(6) 0.008(6) -0.005(6)
C54 0.033(8) 0.026(6) 0.026(7) -0.009(5) 0.006(6) -0.013(6)
C55 0.027(4) 0.077(6) 0.032(4) 0.010(4) -0.003(3) 0.000(4)
C56 0.027(4) 0.077(6) 0.032(4) 0.010(4) -0.003(3) 0.000(4)
C57 0.027(4) 0.077(6) 0.032(4) 0.010(4) -0.003(3) 0.000(4)
C58 0.027(4) 0.077(6) 0.032(4) 0.010(4) -0.003(3) 0.000(4)
C59 0.027(4) 0.077(6) 0.032(4) 0.010(4) -0.003(3) 0.000(4)
C60 0.027(4) 0.077(6) 0.032(4) 0.010(4) -0.003(3) 0.000(4)
C55A 0.027(4) 0.077(6) 0.032(4) 0.010(4) -0.003(3) 0.000(4)
C56A 0.027(4) 0.077(6) 0.032(4) 0.010(4) -0.003(3) 0.000(4)
C57A 0.027(4) 0.077(6) 0.032(4) 0.010(4) -0.003(3) 0.000(4)
C58A 0.027(4) 0.077(6) 0.032(4) 0.010(4) -0.003(3) 0.000(4)
C59A 0.027(4) 0.077(6) 0.032(4) 0.010(4) -0.003(3) 0.000(4)
C60A 0.027(4) 0.077(6) 0.032(4) 0.010(4) -0.003(3) 0.000(4)
C61 0.029(8) 0.025(6) 0.021(6) -0.007(5) 0.004(6) -0.005(5)
C62 0.016(7) 0.027(6) 0.036(7) 0.002(5) 0.007(6) 0.003(5)
C63 0.022(7) 0.034(7) 0.038(8) 0.003(6) 0.018(6) 0.002(6)
C64 0.040(9) 0.033(7) 0.011(6) -0.005(5) 0.011(5) -0.004(6)
C65 0.040(8) 0.025(6) 0.022(6) 0.000(5) 0.009(6) 0.006(6)
C66 0.030(8) 0.038(7) 0.028(7) -0.002(6) 0.011(6) 0.001(6)
C67 0.053(10) 0.040(8) 0.025(7) -0.001(6) 0.005(6) 0.019(7)
C68 0.047(10) 0.045(8) 0.050(9) 0.011(7) 0.014(7) -0.007(7)
C69 0.043(9) 0.039(8) 0.045(8) 0.012(6) 0.014(7) 0.006(7)
C70 0.028(8) 0.036(7) 0.026(7) 0.003(5) 0.012(6) -0.002(6)
C71 0.029(7) 0.022(6) 0.015(6) 0.004(5) 0.008(5) 0.004(5)
C72 0.027(8) 0.031(7) 0.031(7) -0.007(6) 0.014(6) -0.014(6)
C73 0.064(11) 0.030(7) 0.012(6) 0.001(5) 0.011(7) 0.019(7)
C74 0.025(8) 0.032(7) 0.021(6) -0.006(5) 0.005(6) 0.015(6)
C75 0.043(9) 0.036(7) 0.027(7) -0.007(6) 0.015(6) 0.010(6)
C76 0.016(7) 0.039(7) 0.021(6) 0.002(5) 0.007(5) -0.006(5)
C81 0.074(12) 0.036(8) 0.049(9) 0.004(7) 0.046(9) -0.006(7)
C82 0.019(7) 0.022(6) 0.036(7) 0.009(5) 0.006(6) 0.010(5)
C83 0.021(8) 0.040(8) 0.059(9) 0.005(7) 0.017(7) 0.010(6)
C84 0.037(9) 0.036(7) 0.031(7) -0.011(6) 0.021(6) -0.008(6)
C85 0.021(7) 0.038(7) 0.037(7) -0.007(6) 0.016(6) 0.003(6)
C86 0.039(9) 0.028(7) 0.047(8) 0.001(6) 0.004(7) 0.001(6)
C87 0.034(9) 0.039(8) 0.060(10) 0.002(7) 0.005(7) -0.020(6)
C88 0.073(12) 0.030(8) 0.053(10) 0.003(7) 0.021(9) -0.013(7)
C89 0.063(11) 0.024(7) 0.044(8) 0.008(6) 0.013(8) 0.002(7)
C90 0.045(9) 0.043(8) 0.033(8) 0.003(6) 0.011(7) 0.015(7)
C91 0.015(7) 0.037(7) 0.034(7) 0.001(6) 0.010(6) 0.000(5)
C92 0.013(7) 0.040(7) 0.035(7) -0.002(6) 0.008(6) -0.004(6)
C93 0.032(8) 0.032(7) 0.048(9) -0.009(6) 0.018(7) 0.007(6)
C94 0.022(8) 0.034(7) 0.052(9) 0.005(6) 0.008(6) 0.005(6)
C95 0.039(9) 0.039(8) 0.033(7) -0.002(6) 0.002(6) 0.002(6)
C96 0.041(10) 0.057(9) 0.064(10) 0.005(8) 0.015(8) 0.010(7)
C97 0.047(12) 0.067(11) 0.109(15) -0.006(10) 0.008(10) 0.028(9)
C98 0.023(9) 0.108(14) 0.091(13) -0.012(11) 0.013(9) -0.001(10)
C99 0.015(8) 0.068(11) 0.129(15) 0.002(10) 0.028(9) -0.005(7)
C100 0.034(9) 0.049(9) 0.087(12) -0.003(8) 0.015(8) 0.003(7)
C101 0.025(8) 0.033(7) 0.036(8) -0.002(6) 0.016(6) -0.009(6)
C102 0.033(9) 0.028(7) 0.064(10) -0.001(7) 0.023(8) -0.001(6)
C103 0.074(12) 0.027(7) 0.048(9) 0.013(7) 0.038(9) -0.004(7)
C104 0.057(11) 0.049(9) 0.043(9) -0.015(7) 0.023(8) -0.010(8)
C105 0.038(9) 0.058(9) 0.053(9) -0.026(7) 0.016(8) -0.020(7)
C106 0.031(10) 0.098(12) 0.055(10) -0.014(9) -0.007(8) -0.014(9)
C107 0.038(12) 0.112(15) 0.092(14) -0.002(11) 0.012(10) -0.015(10)
C108 0.041(12) 0.118(16) 0.116(16) 0.000(13) 0.030(12) -0.003(11)
C109 0.051(12) 0.076(11) 0.085(13) -0.023(10) 0.021(10) -0.025(9)
C110 0.063(12) 0.069(11) 0.055(10) -0.002(8) 0.025(9) -0.012(9)
C111 0.021(8) 0.029(7) 0.049(8) 0.006(6) 0.007(6) 0.005(6)
C112 0.047(10) 0.045(8) 0.034(8) 0.013(6) 0.006(7) 0.006(7)
C113 0.027(8) 0.030(7) 0.054(9) -0.007(7) 0.007(7) -0.001(6)
C114 0.040(9) 0.035(7) 0.041(8) 0.003(6) -0.006(7) 0.027(7)
C115 0.047(10) 0.029(7) 0.037(8) 0.011(6) 0.004(7) 0.007(6)
C116 0.040(9) 0.037(8) 0.057(10) -0.001(7) 0.013(8) -0.001(7)

loop_
_atom_type_symbol
_atom_type_description
_atom_type_scat_dispersion_real
_atom_type_scat_dispersion_imag
_atom_type_scat_source
C C 0.0033 0.0016 'International Tables Vol C Tables 4.2.6.8 and 6.1.1.4'
H H 0.0000 0.0000 'International Tables Vol C Tables 4.2.6.8 and 6.1.1.4'
B B 0.0013 0.0007 'International Tables Vol C Tables 4.2.6.8 and 6.1.1.4'
N N 0.0061 0.0033 'International Tables Vol C Tables 4.2.6.8 and 6.1.1.4'
Ni Ni 0.3393 1.1124 'International Tables Vol C Tables 4.2.6.8 and 6.1.1.4'
O O 0.0106 0.0060 'International Tables Vol C Tables 4.2.6.8 and 6.1.1.4'

loop_
_geom_angle_atom_site_label_1
_geom_angle_atom_site_label_2
_geom_angle_atom_site_label_3
_geom_angle
N7 Ni1 C11 123.2(5)
N7 Ni1 C21 130.2(5)
C11 Ni1 C21 90.0(5)
N7 Ni1 C1 122.8(5)
C11 Ni1 C1 90.8(5)
C21 Ni1 C1 88.5(5)
N14 Ni2 C61 129.6(4)
N14 Ni2 C41 125.7(4)
C61 Ni2 C41 89.6(4)
N14 Ni2 C51 120.4(5)
C61 Ni2 C51 88.6(4)
C41 Ni2 C51 91.5(4)
N21 Ni3 C91 125.7(5)
N21 Ni3 C101 125.5(5)
C91 Ni3 C101 90.1(5)
N21 Ni3 C81 126.2(6)
C91 Ni3 C81 90.7(5)
C101 Ni3 C81 86.9(5)
N3 B1 C31 112.5(9)
N3 B1 N1 105.8(10)
C31 B1 N1 116.3(9)
N3 B1 N5 105.9(9)
C31 B1 N5 112.9(10)
N1 B1 N5 102.3(8)
N12 B2 N8 107.5(8)
N12 B2 N10 103.8(9)
N8 B2 N10 103.5(9)
N12 B2 C71 114.5(9)
N8 B2 C71 108.7(9)
N10 B2 C71 117.9(9)
N19 B3 N15 104.1(10)
N19 B3 N17 107.4(10)
N15 B3 N17 105.9(9)
N19 B3 C111 116.8(10)
N15 B3 C111 112.3(10)
N17 B3 C111 109.7(10)
C1 N1 C2 108.8(9)
C1 N1 B1 118.9(9)
C2 N1 B1 131.9(10)
C1 N2 C3 111.9(10)
C1 N2 C4 125.6(11)
C3 N2 C4 122.5(10)
C11 N3 C12 109.2(9)
C11 N3 B1 121.9(9)
C12 N3 B1 128.9(10)
C11 N4 C13 110.5(10)
C11 N4 C14 124.3(10)
C13 N4 C14 125.1(10)
C21 N5 C22 108.8(9)
C21 N5 B1 120.2(10)
C22 N5 B1 130.4(10)
C21 N6 C23 109.5(10)
C21 N6 C24 125.6(10)
C23 N6 C24 125.0(9)
O1 N7 Ni1 173.6(12)
C41 N8 C42 109.8(9)
C41 N8 B2 121.0(9)
C42 N8 B2 129.2(9)
C41 N9 C43 108.9(9)
C41 N9 C44 123.6(10)
C43 N9 C44 127.5(9)
C51 N10 C52 107.5(9)
C51 N10 B2 119.7(8)
C52 N10 B2 131.8(10)
C51 N11 C53 113.1(9)
C51 N11 C54 122.9(9)
C53 N11 C54 124.0(9)
C61 N12 C62 111.6(9)
C61 N12 B2 118.8(9)
C62 N12 B2 129.3(9)
C63 N13 C61 111.0(9)
C63 N13 C64 125.9(9)
C61 N13 C64 123.1(10)
O2 N14 Ni2 172.7(10)
C81 N15 C82 107.2(10)
C81 N15 B3 120.7(11)
C82 N15 B3 131.1(10)
C81 N16 C83 108.6(11)
C81 N16 C84 124.0(12)
C83 N16 C84 127.2(10)
C91 N17 C92 107.2(9)
C91 N17 B3 121.9(10)
C92 N17 B3 130.9(10)
C91 N18 C93 110.2(10)
C91 N18 C94 122.1(10)
C93 N18 C94 127.5(10)
C101 N19 C102 110.9(11)
C101 N19 B3 116.4(10)
C102 N19 B3 132.3(11)
C101 N20 C103 108.5(11)
C101 N20 C104 124.0(11)
C103 N20 C104 127.4(12)
O3 N21 Ni3 177.8(13)
C39 O4 C38A 110(4)
C39 O4 C38 115(4)
C38A O4 C39A 110(3)
C38 O4 C39A 138(4)
N2 C1 N1 105.6(9)
N2 C1 Ni1 134.6(9)
N1 C1 Ni1 119.7(8)
C3 C2 N1 108.0(11)
C2 C3 N2 105.6(10)
N2 C4 C5 112.9(11)
C10 C5 C6 113.2(16)
C10 C5 C4 113.1(15)
C6 C5 C4 107.3(13)
C5 C6 C7 105.5(17)
C8 C7 C6 110(2)
C9 C8 C7 107(2)
C8 C9 C10 109.7(19)
C5 C10 C9 108.1(17)
N4 C11 N3 105.7(9)
N4 C11 Ni1 136.5(9)
N3 C11 Ni1 117.8(8)
C13 C12 N3 107.2(10)
C12 C13 N4 107.4(10)
N4 C14 C15 111.6(10)
C16 C15 C20 111.7(13)
C16 C15 C14 112.1(12)
C20 C15 C14 110.5(11)
C15 C16 C17 111.9(14)
C18 C17 C16 112.5(14)
C17 C18 C19 112.5(15)
C18 C19 C20 106.2(15)
C15 C20 C19 113.5(13)
N5 C21 N6 106.5(10)
N5 C21 Ni1 119.0(8)
N6 C21 Ni1 132.5(9)
C23 C22 N5 108.6(11)
C22 C23 N6 106.6(11)
N6 C24 C25 115.3(9)
C24 C25 C26 108.9(9)
C24 C25 C30 112.9(10)
C26 C25 C30 110.0(9)
C25 C26 C27 112.3(10)
C26 C27 C28 110.4(11)
C29 C28 C27 110.2(10)
C28 C29 C30 113.4(10)
C29 C30 C25 111.1(10)
C32 C31 C36 115.6(11)
C32 C31 B1 122.1(10)
C36 C31 B1 121.9(10)
C33 C32 C31 123.0(12)
C32 C33 C34 120.0(12)
C33 C34 C35 118.4(13)
C36 C35 C34 121.3(13)
C35 C36 C31 121.1(12)
O4 C38 C37 111(5)
C37 C38 C39 133(5)
O4 C39 C40 125(6)
C40 C39 C38 160(5)
O4 C38A C37A 105(4)
C40A C39A O4 86(4)
N8 C41 N9 106.3(9)
N8 C41 Ni2 118.6(8)
N9 C41 Ni2 135.1(9)
C43 C42 N8 107.0(11)
C42 C43 N9 108.0(10)
N9 C44 C45 113.9(10)
C50 C45 C50A 55.9(19)
C50 C45 C44 125.9(19)
C50A C45 C44 128(2)
C50 C45 C46A 101(3)
C50A C45 C46A 119(3)
C44 C45 C46A 112(3)
C50 C45 C46 116(2)
C50A C45 C46 108(3)
C44 C45 C46 112(2)
C45 C46 C47 114(3)
C48 C47 C46 114(3)
C45 C50 C49 114(2)
C45 C46A C47A 119(4)
C48 C47A C46A 113(4)
C45 C50A C49 109(3)
C47A C48 C47 67(2)
C47A C48 C49 110(2)
C47 C48 C49 110.3(19)
C48 C49 C50 109.8(17)
C48 C49 C50A 110.5(18)
N11 C51 N10 105.9(9)
N11 C51 Ni2 136.0(8)
N10 C51 Ni2 117.9(7)
C53 C52 N10 107.8(10)
N11 C53 C52 105.7(10)
N11 C54 C55A 114(2)
N11 C54 C55 113.0(13)
C60 C55 C56 108.7(19)
C60 C55 C54 115.6(17)
C56 C55 C54 112.1(19)
C57 C56 C55 114.5(18)
C56 C57 C58 109.2(16)
C59 C58 C57 106.7(17)
C58 C59 C60 113.0(17)
C55 C60 C59 114.7(17)
C56A C55A C54 111(4)
C56A C55A C60A 115(4)
C54 C55A C60A 105(4)
C55A C56A C57A 117(4)
C56A C57A C58A 113(4)
C59A C58A C57A 112(4)
C60A C59A C58A 115(4)
C59A C60A C55A 106(3)
N12 C61 N13 104.2(10)
N12 C61 Ni2 120.5(8)
N13 C61 Ni2 134.4(8)
C63 C62 N12 105.6(10)
C62 C63 N13 107.6(10)
N13 C64 C65 114.0(9)
C64 C65 C70 113.4(9)
C64 C65 C66 108.3(9)
C70 C65 C66 111.1(9)
C67 C66 C65 111.4(10)
C66 C67 C68 111.2(10)
C69 C68 C67 112.2(10)
C70 C69 C68 109.8(11)
C69 C70 C65 112.6(10)
C72 C71 C76 115.7(10)
C72 C71 B2 126.8(10)
C76 C71 B2 117.6(9)
C71 C72 C73 121.1(11)
C74 C73 C72 121.9(11)
C75 C74 C73 118.5(12)
C74 C75 C76 120.8(12)
C75 C76 C71 122.0(11)
N16 C81 N15 108.4(13)
N16 C81 Ni3 134.4(11)
N15 C81 Ni3 116.8(8)
C83 C82 N15 106.7(11)
C82 C83 N16 108.9(11)
N16 C84 C85 112.1(9)
C86 C85 C90 110.7(10)
C86 C85 C84 112.8(10)
C90 C85 C84 110.3(10)
C85 C86 C87 112.0(10)
C88 C87 C86 112.8(11)
C87 C88 C89 110.0(11)
C90 C89 C88 111.8(11)
C89 C90 C85 113.3(11)
N17 C91 N18 106.4(10)
N17 C91 Ni3 117.3(8)
N18 C91 Ni3 136.3(9)
C93 C92 N17 109.5(11)
C92 C93 N18 106.7(11)
N18 C94 C95 112.9(10)
C94 C95 C100 116.3(11)
C94 C95 C96 109.6(10)
C100 C95 C96 108.2(11)
C97 C96 C95 111.6(11)
C98 C97 C96 109.3(12)
C97 C98 C99 111.0(13)
C100 C99 C98 110.5(12)
C95 C100 C99 112.7(11)
N19 C101 N20 105.4(10)
N19 C101 Ni3 123.2(9)
N20 C101 Ni3 131.2(10)
C103 C102 N19 108.4(12)
C102 C103 N20 106.7(12)
N20 C104 C105 113.7(10)
C104 C105 C110 112.7(12)
C104 C105 C106 111.8(11)
C110 C105 C106 111.5(12)
C107 C106 C105 110.8(12)
C106 C107 C108 109.9(15)
C109 C108 C107 111.6(14)
C110 C109 C108 109.8(13)
C105 C110 C109 112.9(13)
C112 C111 C116 115.4(12)
C112 C111 B3 121.0(11)
C116 C111 B3 123.2(11)
C111 C112 C113 123.3(12)
C112 C113 C114 118.8(12)
C115 C114 C113 118.3(12)
C116 C115 C114 121.7(13)
C115 C116 C111 122.2(13)

loop_
_geom_bond_atom_site_label_1
_geom_bond_atom_site_label_2
_geom_bond_distance
Ni1 N7 1.643(11)
Ni1 C11 1.941(11)
Ni1 C21 1.974(12)
Ni1 C1 1.981(10)
Ni2 N14 1.633(9)
Ni2 C61 1.946(12)
Ni2 C41 1.954(11)
Ni2 C51 1.965(10)
Ni3 N21 1.668(12)
Ni3 C91 1.960(12)
Ni3 C101 1.980(11)
Ni3 C81 2.019(16)
B1 N3 1.566(16)
B1 C31 1.581(18)
B1 N1 1.582(15)
B1 N5 1.598(15)
B2 N12 1.574(15)
B2 N8 1.580(15)
B2 N10 1.586(15)
B2 C71 1.615(17)
B3 N19 1.574(17)
B3 N15 1.577(16)
B3 N17 1.578(16)
B3 C111 1.610(19)
N1 C1 1.369(14)
N1 C2 1.401(14)
N2 C1 1.351(14)
N2 C3 1.383(15)
N2 C4 1.493(15)
N3 C11 1.378(14)
N3 C12 1.382(13)
N4 C11 1.327(13)
N4 C13 1.385(14)
N4 C14 1.462(15)
N5 C21 1.348(14)
N5 C22 1.393(14)
N6 C21 1.367(13)
N6 C23 1.393(14)
N6 C24 1.449(13)
N7 O1 1.176(13)
N8 C41 1.348(14)
N8 C42 1.407(13)
N9 C41 1.370(13)
N9 C43 1.399(13)
N9 C44 1.436(14)
N10 C51 1.389(13)
N10 C52 1.394(13)
N11 C51 1.325(13)
N11 C53 1.348(13)
N11 C54 1.458(13)
N12 C61 1.357(13)
N12 C62 1.398(14)
N13 C63 1.373(14)
N13 C61 1.373(13)
N13 C64 1.453(13)
N14 O2 1.197(11)
N15 C81 1.366(16)
N15 C82 1.378(14)
N16 C81 1.290(14)
N16 C83 1.371(15)
N16 C84 1.459(14)
N17 C91 1.354(14)
N17 C92 1.414(14)
N18 C91 1.356(14)
N18 C93 1.386(15)
N18 C94 1.479(14)
N19 C101 1.319(15)
N19 C102 1.362(14)
N20 C101 1.381(15)
N20 C103 1.390(15)
N20 C104 1.467(17)
N21 O3 1.174(14)
O4 C39 1.08(6)
O4 C38A 1.28(5)
O4 C38 1.29(5)
O4 C39A 1.73(6)
C2 C3 1.360(16)
C4 C5 1.534(18)
C5 C10 1.49(2)
C5 C6 1.50(2)
C6 C7 1.67(3)
C7 C8 1.45(3)
C8 C9 1.40(3)
C9 C10 1.55(3)
C12 C13 1.334(16)
C14 C15 1.527(18)
C15 C16 1.466(18)
C15 C20 1.511(19)
C16 C17 1.54(2)
C17 C18 1.52(2)
C18 C19 1.53(2)
C19 C20 1.59(2)
C22 C23 1.334(16)
C24 C25 1.519(15)
C25 C26 1.530(15)
C25 C30 1.545(16)
C26 C27 1.539(15)
C27 C28 1.539(17)
C28 C29 1.498(17)
C29 C30 1.523(15)
C31 C32 1.390(15)
C31 C36 1.408(16)
C32 C33 1.365(17)
C33 C34 1.382(18)
C34 C35 1.383(17)
C35 C36 1.368(17)
C37 C38 1.48(3)
C38 C39 2.00(6)
C39 C40 1.48(3)
C37A C38A 1.48(3)
C39A C40A 1.49(3)
C42 C43 1.331(15)
C44 C45 1.456(19)
C45 C50 1.33(3)
C45 C50A 1.37(4)
C45 C46A 1.51(5)
C45 C46 1.53(4)
C46 C47 1.57(5)
C47 C48 1.40(3)
C50 C49 1.64(3)
C46A C47A 1.57(7)
C47A C48 1.40(5)
C50A C49 1.69(4)
C48 C49 1.54(2)
C52 C53 1.375(16)
C54 C55A 1.50(6)
C54 C55 1.54(3)
C55 C60 1.47(3)
C55 C56 1.52(3)
C56 C57 1.49(3)
C57 C58 1.55(3)
C58 C59 1.49(3)
C59 C60 1.50(3)
C55A C56A 1.35(7)
C55A C60A 1.67(6)
C56A C57A 1.43(5)
C57A C58A 1.56(6)
C58A C59A 1.54(6)
C59A C60A 1.48(5)
C62 C63 1.364(15)
C64 C65 1.532(15)
C65 C70 1.539(16)
C65 C66 1.541(15)
C66 C67 1.514(16)
C67 C68 1.533(18)
C68 C69 1.530(17)
C69 C70 1.519(15)
C71 C72 1.380(14)
C71 C76 1.425(15)
C72 C73 1.385(16)
C73 C74 1.365(17)
C74 C75 1.364(15)
C75 C76 1.368(16)
C82 C83 1.313(15)
C84 C85 1.563(15)
C85 C86 1.528(16)
C85 C90 1.541(16)
C86 C87 1.529(16)
C87 C88 1.510(17)
C88 C89 1.543(19)
C89 C90 1.512(16)
C92 C93 1.299(16)
C94 C95 1.506(17)
C95 C100 1.516(18)
C95 C96 1.562(17)
C96 C97 1.56(2)
C97 C98 1.50(2)
C98 C99 1.54(2)
C99 C100 1.541(18)
C102 C103 1.319(18)
C104 C105 1.519(18)
C105 C110 1.523(18)
C105 C106 1.563(19)
C106 C107 1.52(2)
C107 C108 1.56(2)
C108 C109 1.55(2)
C109 C110 1.53(2)
C111 C112 1.362(17)
C111 C116 1.446(17)
C112 C113 1.411(17)
C113 C114 1.424(17)
C114 C115 1.373(18)
C115 C116 1.354(17)

loop_
_geom_torsion_atom_site_label_1
_geom_torsion_atom_site_label_2
_geom_torsion_atom_site_label_3
_geom_torsion_atom_site_label_4
_geom_torsion
N3 B1 N1 C1 54.9(12)
C31 B1 N1 C1 -179.4(10)
N5 B1 N1 C1 -55.8(12)
N3 B1 N1 C2 -132.2(11)
C31 B1 N1 C2 -6.5(18)
N5 B1 N1 C2 117.1(12)
C31 B1 N3 C11 177.8(9)
N1 B1 N3 C11 -54.2(13)
N5 B1 N3 C11 54.0(13)
C31 B1 N3 C12 -1.9(16)
N1 B1 N3 C12 126.1(11)
N5 B1 N3 C12 -125.7(11)
N3 B1 N5 C21 -48.2(13)
C31 B1 N5 C21 -171.7(10)
N1 B1 N5 C21 62.4(12)
N3 B1 N5 C22 141.7(11)
C31 B1 N5 C22 18.1(15)
N1 B1 N5 C22 -107.7(12)
C11 Ni1 N7 O1 -81(9)
C21 Ni1 N7 O1 155(9)
C1 Ni1 N7 O1 35(9)
N12 B2 N8 C41 -51.4(13)
N10 B2 N8 C41 58.1(12)
C71 B2 N8 C41 -175.8(9)
N12 B2 N8 C42 126.5(11)
N10 B2 N8 C42 -124.0(11)
C71 B2 N8 C42 2.1(15)
N12 B2 N10 C51 53.6(12)
N8 B2 N10 C51 -58.5(11)
C71 B2 N10 C51 -178.5(9)
N12 B2 N10 C52 -113.4(11)
N8 B2 N10 C52 134.4(10)
C71 B2 N10 C52 14.4(17)
N8 B2 N12 C61 49.9(12)
N10 B2 N12 C61 -59.4(11)
C71 B2 N12 C61 170.7(9)
N8 B2 N12 C62 -137.3(10)
N10 B2 N12 C62 113.4(11)
C71 B2 N12 C62 -16.5(15)
C61 Ni2 N14 O2 -160(7)
C41 Ni2 N14 O2 74(7)
C51 Ni2 N14 O2 -43(7)
N19 B3 N15 C81 -59.0(13)
N17 B3 N15 C81 54.1(14)
C111 B3 N15 C81 173.7(10)
N19 B3 N15 C82 107.8(13)
N17 B3 N15 C82 -139.1(11)
C111 B3 N15 C82 -19.4(17)
N19 B3 N17 C91 55.9(13)
N15 B3 N17 C91 -54.8(14)
C111 B3 N17 C91 -176.1(10)
N19 B3 N17 C92 -126.6(11)
N15 B3 N17 C92 122.7(12)
C111 B3 N17 C92 1.3(16)
N15 B3 N19 C101 59.0(13)
N17 B3 N19 C101 -52.9(13)
C111 B3 N19 C101 -176.6(10)
N15 B3 N19 C102 -113.6(13)
N17 B3 N19 C102 134.5(12)
C111 B3 N19 C102 10.8(18)
C91 Ni3 N21 O3 77(35)
C101 Ni3 N21 O3 -44(35)
C81 Ni3 N21 O3 -160(34)
C3 N2 C1 N1 0.1(12)
C4 N2 C1 N1 -177.6(10)
C3 N2 C1 Ni1 176.1(9)
C4 N2 C1 Ni1 -1.7(18)
C2 N1 C1 N2 0.2(12)
B1 N1 C1 N2 174.6(9)
C2 N1 C1 Ni1 -176.5(7)
B1 N1 C1 Ni1 -2.1(13)
N7 Ni1 C1 N2 10.1(13)
C11 Ni1 C1 N2 141.4(11)
C21 Ni1 C1 N2 -128.6(11)
N7 Ni1 C1 N1 -174.4(8)
C11 Ni1 C1 N1 -43.1(9)
C21 Ni1 C1 N1 46.9(9)
C1 N1 C2 C3 -0.4(13)
B1 N1 C2 C3 -173.9(11)
N1 C2 C3 N2 0.5(13)
C1 N2 C3 C2 -0.4(13)
C4 N2 C3 C2 177.4(11)
C1 N2 C4 C5 -111.6(14)
C3 N2 C4 C5 70.9(16)
N2 C4 C5 C10 70.7(18)
N2 C4 C5 C6 -163.8(15)
C10 C5 C6 C7 -53(3)
C4 C5 C6 C7 -178.0(19)
C5 C6 C7 C8 56(3)
C6 C7 C8 C9 -66(3)
C7 C8 C9 C10 70(3)
C6 C5 C10 C9 57(2)
C4 C5 C10 C9 179.4(15)
C8 C9 C10 C5 -64(3)
C13 N4 C11 N3 -0.4(12)
C14 N4 C11 N3 -176.6(10)
C13 N4 C11 Ni1 -177.6(9)
C14 N4 C11 Ni1 6.1(18)
C12 N3 C11 N4 0.6(12)
B1 N3 C11 N4 -179.1(9)
C12 N3 C11 Ni1 178.5(7)
B1 N3 C11 Ni1 -1.2(14)
N7 Ni1 C11 N4 -7.8(14)
C21 Ni1 C11 N4 132.7(12)
C1 Ni1 C11 N4 -138.8(12)
N7 Ni1 C11 N3 175.2(8)
C21 Ni1 C11 N3 -44.3(9)
C1 Ni1 C11 N3 44.2(9)
C11 N3 C12 C13 -0.6(13)
B1 N3 C12 C13 179.1(11)
N3 C12 C13 N4 0.4(13)
C11 N4 C13 C12 0.0(14)
C14 N4 C13 C12 176.2(11)
C11 N4 C14 C15 73.0(14)
C13 N4 C14 C15 -102.7(13)
N4 C14 C15 C16 70.0(15)
N4 C14 C15 C20 -164.7(11)
C20 C15 C16 C17 53.1(19)
C14 C15 C16 C17 177.7(13)
C15 C16 C17 C18 -53(2)
C16 C17 C18 C19 56(2)
C17 C18 C19 C20 -55(2)
C16 C15 C20 C19 -56.6(18)
C14 C15 C20 C19 177.9(13)
C18 C19 C20 C15 55.9(19)
C22 N5 C21 N6 -1.2(12)
B1 N5 C21 N6 -173.3(9)
C22 N5 C21 Ni1 164.6(7)
B1 N5 C21 Ni1 -7.5(13)
C23 N6 C21 N5 1.0(12)
C24 N6 C21 N5 -179.8(9)
C23 N6 C21 Ni1 -162.0(9)
C24 N6 C21 Ni1 17.1(17)
N7 Ni1 C21 N5 -174.8(8)
C11 Ni1 C21 N5 49.4(9)
C1 Ni1 C21 N5 -41.4(9)
N7 Ni1 C21 N6 -13.4(14)
C11 Ni1 C21 N6 -149.2(11)
C1 Ni1 C21 N6 120.0(11)
C21 N5 C22 C23 1.0(13)
B1 N5 C22 C23 172.0(10)
N5 C22 C23 N6 -0.3(12)
C21 N6 C23 C22 -0.4(12)
C24 N6 C23 C22 -179.6(10)
C21 N6 C24 C25 97.9(13)
C23 N6 C24 C25 -83.0(13)
N6 C24 C25 C26 -172.7(9)
N6 C24 C25 C30 64.7(13)
C24 C25 C26 C27 -179.2(10)
C30 C25 C26 C27 -54.9(13)
C25 C26 C27 C28 56.4(13)
C26 C27 C28 C29 -55.7(13)
C27 C28 C29 C30 56.4(15)
C28 C29 C30 C25 -55.6(15)
C24 C25 C30 C29 175.2(10)
C26 C25 C30 C29 53.2(13)
N3 B1 C31 C32 86.4(13)
N1 B1 C31 C32 -35.9(16)
N5 B1 C31 C32 -153.8(10)
N3 B1 C31 C36 -86.1(13)
N1 B1 C31 C36 151.6(11)
N5 B1 C31 C36 33.8(15)
C36 C31 C32 C33 -8.9(17)
B1 C31 C32 C33 178.3(11)
C31 C32 C33 C34 4.6(19)
C32 C33 C34 C35 0.7(18)
C33 C34 C35 C36 -1.1(19)
C34 C35 C36 C31 -3.5(18)
C32 C31 C36 C35 8.2(17)
B1 C31 C36 C35 -178.9(11)
C39 O4 C38 C37 -143(6)
C38A O4 C38 C37 -49(4)
C39A O4 C38 C37 -111(5)
C38A O4 C38 C39 94(6)
C39A O4 C38 C39 32(6)
C38A O4 C39 C40 145(7)
C38 O4 C39 C40 -169(7)
C39A O4 C39 C40 49(6)
C38A O4 C39 C38 -46(3)
C39A O4 C39 C38 -141(6)
C37 C38 C39 O4 50(7)
O4 C38 C39 C40 26(16)
C37 C38 C39 C40 76(21)
C39 O4 C38A C37A 141(6)
C38 O4 C38A C37A 37(4)
C39A O4 C38A C37A 178(4)
C39 O4 C39A C40A -26(6)
C38A O4 C39A C40A -123(4)
C38 O4 C39A C40A -84(6)
C42 N8 C41 N9 -0.5(12)
B2 N8 C41 N9 177.8(9)
C42 N8 C41 Ni2 178.8(7)
B2 N8 C41 Ni2 -2.9(13)
C43 N9 C41 N8 0.1(12)
C44 N9 C41 N8 -179.2(9)
C43 N9 C41 Ni2 -179.0(9)
C44 N9 C41 Ni2 1.7(17)
N14 Ni2 C41 N8 -172.9(8)
C61 Ni2 C41 N8 45.8(9)
C51 Ni2 C41 N8 -42.9(9)
N14 Ni2 C41 N9 6.1(13)
C61 Ni2 C41 N9 -135.2(11)
C51 Ni2 C41 N9 136.2(11)
C41 N8 C42 C43 0.7(13)
B2 N8 C42 C43 -177.4(10)
N8 C42 C43 N9 -0.6(12)
C41 N9 C43 C42 0.3(12)
C44 N9 C43 C42 179.6(10)
C41 N9 C44 C45 -92.6(15)
C43 N9 C44 C45 88.2(16)
N9 C44 C45 C50 41(3)
N9 C44 C45 C50A -31(3)
N9 C44 C45 C46A 163(2)
N9 C44 C45 C46 -168(2)
C50 C45 C46 C47 -40(4)
C50A C45 C46 C47 20(4)
C44 C45 C46 C47 165(3)
C46A C45 C46 C47 -100(9)
C45 C46 C47 C48 45(4)
C50A C45 C50 C49 -50(3)
C44 C45 C50 C49 -164.8(18)
C46A C45 C50 C49 68(4)
C46 C45 C50 C49 44(4)
C50 C45 C46A C47A -26(5)
C50A C45 C46A C47A 31(6)
C44 C45 C46A C47A -162(4)
C46 C45 C46A C47A 101(10)
C45 C46A C47A C48 -36(6)
C50 C45 C50A C49 45(2)
C44 C45 C50A C49 157.2(18)
C46A C45 C50A C49 -38(4)
C46 C45 C50A C49 -65(3)
C46A C47A C48 C47 -51(3)
C46A C47A C48 C49 53(4)
C46 C47 C48 C47A 49(3)
C46 C47 C48 C49 -54(4)
C47A C48 C49 C50 -15(3)
C47 C48 C49 C50 56(3)
C47A C48 C49 C50A -63(3)
C47 C48 C49 C50A 8(3)
C45 C50 C49 C48 -53(3)
C45 C50 C49 C50A 47(3)
C45 C50A C49 C48 55(3)
C45 C50A C49 C50 -43(2)
C53 N11 C51 N10 -0.2(12)
C54 N11 C51 N10 178.8(9)
C53 N11 C51 Ni2 -175.0(9)
C54 N11 C51 Ni2 4.1(17)
C52 N10 C51 N11 -1.1(11)
B2 N10 C51 N11 -171.0(9)
C52 N10 C51 Ni2 174.8(7)
B2 N10 C51 Ni2 4.9(12)
N14 Ni2 C51 N11 -10.5(13)
C61 Ni2 C51 N11 126.0(11)
C41 Ni2 C51 N11 -144.4(11)
N14 Ni2 C51 N10 175.2(7)
C61 Ni2 C51 N10 -48.3(8)
C41 Ni2 C51 N10 41.3(8)
C51 N10 C52 C53 2.0(12)
B2 N10 C52 C53 170.2(10)
C51 N11 C53 C52 1.4(13)
C54 N11 C53 C52 -177.6(10)
N10 C52 C53 N11 -2.0(12)
C51 N11 C54 C55A 111(2)
C53 N11 C54 C55A -70(2)
C51 N11 C54 C55 88.6(14)
C53 N11 C54 C55 -92.4(15)
N11 C54 C55 C60 63(2)
C55A C54 C55 C60 -34(7)
N11 C54 C55 C56 -171.5(14)
C55A C54 C55 C56 91(8)
C60 C55 C56 C57 -52(3)
C54 C55 C56 C57 178.4(17)
C55 C56 C57 C58 59(2)
C56 C57 C58 C59 -59(2)
C57 C58 C59 C60 58(2)
C56 C55 C60 C59 49(3)
C54 C55 C60 C59 176.2(18)
C58 C59 C60 C55 -56(3)
N11 C54 C55A C56A -78(4)
C55 C54 C55A C56A 14(5)
N11 C54 C55A C60A 157(2)
C55 C54 C55A C60A -111(9)
C54 C55A C56A C57A -172(4)
C60A C55A C56A C57A -53(6)
C55A C56A C57A C58A 48(6)
C56A C57A C58A C59A -43(5)
C57A C58A C59A C60A 49(5)
C58A C59A C60A C55A -50(4)
C56A C55A C60A C59A 52(5)
C54 C55A C60A C59A 175(3)
C62 N12 C61 N13 1.7(11)
B2 N12 C61 N13 175.7(9)
C62 N12 C61 Ni2 -169.4(7)
B2 N12 C61 Ni2 4.6(13)
C63 N13 C61 N12 -2.0(12)
C64 N13 C61 N12 179.7(9)
C63 N13 C61 Ni2 167.1(9)
C64 N13 C61 Ni2 -11.1(16)
N14 Ni2 C61 N12 173.9(7)
C41 Ni2 C61 N12 -47.3(9)
C51 Ni2 C61 N12 44.2(9)
N14 Ni2 C61 N13 6.1(13)
C41 Ni2 C61 N13 144.9(11)
C51 Ni2 C61 N13 -123.6(11)
C61 N12 C62 C63 -0.7(12)
B2 N12 C62 C63 -173.9(10)
N12 C62 C63 N13 -0.6(12)
C61 N13 C63 C62 1.7(13)
C64 N13 C63 C62 179.9(9)
C63 N13 C64 C65 82.8(13)
C61 N13 C64 C65 -99.2(12)
N13 C64 C65 C70 -66.3(12)
N13 C64 C65 C66 169.9(9)
C64 C65 C66 C67 178.7(10)
C70 C65 C66 C67 53.6(12)
C65 C66 C67 C68 -54.7(13)
C66 C67 C68 C69 56.4(14)
C67 C68 C69 C70 -55.8(14)
C68 C69 C70 C65 55.0(13)
C64 C65 C70 C69 -176.6(9)
C66 C65 C70 C69 -54.4(12)
N12 B2 C71 C72 145.1(11)
N8 B2 C71 C72 -94.7(12)
N10 B2 C71 C72 22.6(16)
N12 B2 C71 C76 -36.9(14)
N8 B2 C71 C76 83.3(12)
N10 B2 C71 C76 -159.4(10)
C76 C71 C72 C73 2.1(16)
B2 C71 C72 C73 -179.9(11)
C71 C72 C73 C74 0.5(17)
C72 C73 C74 C75 -3.0(17)
C73 C74 C75 C76 2.6(16)
C74 C75 C76 C71 0.2(17)
C72 C71 C76 C75 -2.5(16)
B2 C71 C76 C75 179.3(10)
C83 N16 C81 N15 -3.7(14)
C84 N16 C81 N15 -178.9(9)
C83 N16 C81 Ni3 167.8(10)
C84 N16 C81 Ni3 -7.3(19)
C82 N15 C81 N16 4.0(13)
B3 N15 C81 N16 173.6(10)
C82 N15 C81 Ni3 -169.3(8)
B3 N15 C81 Ni3 0.4(14)
N21 Ni3 C81 N16 6.4(16)
C91 Ni3 C81 N16 143.5(13)
C101 Ni3 C81 N16 -126.5(13)
N21 Ni3 C81 N15 177.4(8)
C91 Ni3 C81 N15 -45.5(10)
C101 Ni3 C81 N15 44.5(10)
C81 N15 C82 C83 -2.6(13)
B3 N15 C82 C83 -170.8(12)
N15 C82 C83 N16 0.4(13)
C81 N16 C83 C82 2.1(14)
C84 N16 C83 C82 177.0(10)
C81 N16 C84 C85 -96.3(13)
C83 N16 C84 C85 89.5(13)
N16 C84 C85 C86 -63.2(13)
N16 C84 C85 C90 172.4(9)
C90 C85 C86 C87 -51.7(13)
C84 C85 C86 C87 -175.8(10)
C85 C86 C87 C88 55.4(15)
C86 C87 C88 C89 -55.6(15)
C87 C88 C89 C90 54.7(14)
C88 C89 C90 C85 -54.0(14)
C86 C85 C90 C89 52.1(14)
C84 C85 C90 C89 177.6(10)
C92 N17 C91 N18 -0.1(12)
B3 N17 C91 N18 177.9(9)
C92 N17 C91 Ni3 -179.3(7)
B3 N17 C91 Ni3 -1.3(14)
C93 N18 C91 N17 -0.4(12)
C94 N18 C91 N17 -176.0(9)
C93 N18 C91 Ni3 178.6(10)
C94 N18 C91 Ni3 3.0(17)
N21 Ni3 C91 N17 -176.9(8)
C101 Ni3 C91 N17 -41.2(9)
C81 Ni3 C91 N17 45.8(9)
N21 Ni3 C91 N18 4.3(15)
C101 Ni3 C91 N18 140.0(12)
C81 Ni3 C91 N18 -133.1(12)
C91 N17 C92 C93 0.5(13)
B3 N17 C92 C93 -177.2(11)
N17 C92 C93 N18 -0.7(13)
C91 N18 C93 C92 0.7(13)
C94 N18 C93 C92 176.0(11)
C91 N18 C94 C95 -112.1(12)
C93 N18 C94 C95 73.1(15)
N18 C94 C95 C100 66.1(15)
N18 C94 C95 C96 -170.8(10)
C94 C95 C96 C97 175.4(12)
C100 C95 C96 C97 -56.8(15)
C95 C96 C97 C98 59.0(18)
C96 C97 C98 C99 -58.2(18)
C97 C98 C99 C100 57.2(19)
C94 C95 C100 C99 179.6(12)
C96 C95 C100 C99 55.8(16)
C98 C99 C100 C95 -56.6(18)
C102 N19 C101 N20 -2.3(13)
B3 N19 C101 N20 -176.5(9)
C102 N19 C101 Ni3 173.0(8)
B3 N19 C101 Ni3 -1.2(14)
C103 N20 C101 N19 1.0(13)
C104 N20 C101 N19 -174.9(10)
C103 N20 C101 Ni3 -173.8(9)
C104 N20 C101 Ni3 10.3(18)
N21 Ni3 C101 N19 -179.5(9)
C91 Ni3 C101 N19 44.6(10)
C81 Ni3 C101 N19 -46.1(10)
N21 Ni3 C101 N20 -5.5(14)
C91 Ni3 C101 N20 -141.4(11)
C81 Ni3 C101 N20 127.9(12)
C101 N19 C102 C103 2.9(15)
B3 N19 C102 C103 175.8(12)
N19 C102 C103 N20 -2.1(14)
C101 N20 C103 C102 0.7(14)
C104 N20 C103 C102 176.4(12)
C101 N20 C104 C105 74.1(15)
C103 N20 C104 C105 -101.0(14)
N20 C104 C105 C110 65.4(15)
N20 C104 C105 C106 -168.1(11)
C104 C105 C106 C107 177.5(12)
C110 C105 C106 C107 -55.3(17)
C105 C106 C107 C108 56.5(18)
C106 C107 C108 C109 -57.8(19)
C107 C108 C109 C110 55.9(19)
C104 C105 C110 C109 -178.7(12)
C106 C105 C110 C109 54.5(17)
C108 C109 C110 C105 -54.5(17)
N19 B3 C111 C112 -157.3(11)
N15 B3 C111 C112 -37.2(16)
N17 B3 C111 C112 80.2(14)
N19 B3 C111 C116 30.2(16)
N15 B3 C111 C116 150.3(11)
N17 B3 C111 C116 -92.3(13)
C116 C111 C112 C113 -4.6(18)
B3 C111 C112 C113 -177.6(11)
C111 C112 C113 C114 1.2(19)
C112 C113 C114 C115 0.4(17)
C113 C114 C115 C116 2.0(18)
C114 C115 C116 C111 -5.9(19)
C112 C111 C116 C115 7.0(18)
B3 C111 C116 C115 179.9(11)
